data_2212322
loop_
_publ_author_name
'Chen, Qing'
'Qin, Jiang-Ke'
'Zeng, Ming-Hua'
'Ng, Seik Weng'

_publ_section_title
;
 2-(Quinolin-8-yloxy)benzoic acid
;
_journal_coeditor_code OM2082
_journal_issue 2
_journal_name_full 'Acta Crystallographica Section E'
_journal_page_first o453
_journal_page_last o454
_journal_paper_doi 10.1107/S1600536806054493
_journal_volume 63
_journal_year 2007
_chemical_formula_iupac 'C16 H11 N O3'
_chemical_formula_moiety 'C16 H11 N O3'
_chemical_formula_sum 'C16 H11 N O3'
_chemical_formula_weight 265.26
_chemical_name_systematic
;
2-(Quinolin-8-yloxy)benzoic acid
;
_space_group_IT_number 2
_symmetry_cell_setting triclinic
_symmetry_space_group_name_Hall '-P 1'
_symmetry_space_group_name_H-M 'P -1'
_atom_sites_solution_hydrogens geom
_atom_sites_solution_primary direct
_atom_sites_solution_secondary difmap
_audit_creation_method SHELXL-97
_cell_angle_alpha 84.2650(10)
_cell_angle_beta 85.6290(10)
_cell_angle_gamma 69.4250(10)
_cell_formula_units_Z 4
_cell_length_a 8.2123(5)
_cell_length_b 10.2704(6)
_cell_length_c 15.6104(9)
_cell_measurement_reflns_used 4175
_cell_measurement_temperature 293(2)
_cell_measurement_theta_max 27.1
_cell_measurement_theta_min 2.4
_cell_volume 1225.29(13)
_computing_cell_refinement 'SAINT (Bruker, 1998)'
_computing_data_collection 'SMART (Bruker, 1998)'
_computing_data_reduction SAINT
_computing_molecular_graphics 'X-SEED (Barbour, 2001)'
_computing_publication_material 'SHELXL97 and publCIF (Westrip, 2006)'
_computing_structure_refinement 'SHELXL97 (Sheldrick, 1997)'
_computing_structure_solution 'SHELXS97 (Sheldrick, 1997)'
_diffrn_ambient_temperature 293(2)
_diffrn_measured_fraction_theta_full 0.97
_diffrn_measured_fraction_theta_max 0.97
_diffrn_measurement_device_type 'Bruker SMART 1K area-detector'
_diffrn_measurement_method '\f and \w'
_diffrn_radiation_monochromator graphite
_diffrn_radiation_source 'fine-focus sealed tube'
_diffrn_radiation_type MoK\a
_diffrn_radiation_wavelength 0.71073
_diffrn_reflns_av_R_equivalents 0.023
_diffrn_reflns_av_sigmaI/netI 0.040
_diffrn_reflns_limit_h_max 10
_diffrn_reflns_limit_h_min -10
_diffrn_reflns_limit_k_max 13
_diffrn_reflns_limit_k_min -13
_diffrn_reflns_limit_l_max 19
_diffrn_reflns_limit_l_min -19
_diffrn_reflns_number 10403
_diffrn_reflns_theta_full 27.1
_diffrn_reflns_theta_max 27.1
_diffrn_reflns_theta_min 2.1
_diffrn_standards_number 0
_exptl_absorpt_coefficient_mu 0.101
_exptl_absorpt_correction_type none
_exptl_crystal_colour Yellow
_exptl_crystal_density_diffrn 1.438
_exptl_crystal_density_method 'not measured'
_exptl_crystal_description Block
_exptl_crystal_F_000 552
_exptl_crystal_size_max 0.48
_exptl_crystal_size_mid 0.32
_exptl_crystal_size_min 0.22
_refine_diff_density_max 0.25
_refine_diff_density_min -0.22
_refine_ls_extinction_method none
_refine_ls_goodness_of_fit_ref 1.03
_refine_ls_hydrogen_treatment mixed
_refine_ls_matrix_type full
_refine_ls_number_parameters 369
_refine_ls_number_reflns 5271
_refine_ls_number_restraints 2
_refine_ls_restrained_S_all 1.03
_refine_ls_R_factor_all 0.070
_refine_ls_R_factor_gt 0.042
_refine_ls_shift/su_max 0.001
_refine_ls_shift/su_mean 0.000
_refine_ls_structure_factor_coef Fsqd
_refine_ls_weighting_details 'calc w=1/[\s^2^(Fo^2^)+(0.0672P)^2^+0.0304P] where P=(Fo^2^+2Fc^2^)/3'
_refine_ls_weighting_scheme calc
_refine_ls_wR_factor_gt 0.105
_refine_ls_wR_factor_ref 0.120
_reflns_number_gt 3532
_reflns_number_total 5271
_reflns_threshold_expression I>2\s(I)
_cod_data_source_file om2082.cif
_cod_data_source_block I
_cod_original_cell_volume 1225.30(10)
_cod_database_code 2212322
_cod_database_fobs_code 2212322

loop_
_symmetry_equiv_pos_as_xyz
'x, y, z'
'-x, -y, -z'

loop_
_atom_site_type_symbol
_atom_site_label
_atom_site_fract_x
_atom_site_fract_y
_atom_site_fract_z
_atom_site_U_iso_or_equiv
_atom_site_adp_type
_atom_site_calc_flag
_atom_site_refinement_flags
_atom_site_occupancy
O O1 0.35379(15) 0.50955(12) 0.40617(8) 0.0347(3) Uani d D 1
O O2 0.10983(16) 0.68584(12) 0.38719(8) 0.0382(3) Uani d . 1
O O3 0.34239(13) 0.31258(11) 0.29654(7) 0.0264(3) Uani d . 1
O O4 1.39455(16) -0.08133(14) -0.05807(8) 0.0428(3) Uani d . 1
O O5 1.26679(16) 0.14426(14) -0.04700(8) 0.0390(3) Uani d D 1
O O6 0.95712(14) 0.17574(11) 0.05288(7) 0.0315(3) Uani d . 1
N N1 0.51574(17) 0.23734(13) 0.44477(8) 0.0279(3) Uani d . 1
N N2 1.14709(19) 0.33942(15) 0.06674(9) 0.0341(3) Uani d . 1
C C1 0.1874(2) 0.56138(16) 0.38845(10) 0.0273(4) Uani d . 1
C C2 0.0965(2) 0.46302(16) 0.37289(9) 0.0245(3) Uani d . 1
C C3 -0.0780(2) 0.49816(17) 0.40036(10) 0.0289(4) Uani d . 1
H H3 -0.1333 0.5817 0.4257 0.035 Uiso calc R 1
C C4 -0.1704(2) 0.41204(18) 0.39081(11) 0.0345(4) Uani d . 1
H H4 -0.2862 0.4362 0.4105 0.041 Uiso calc R 1
C C5 -0.0892(2) 0.28941(18) 0.35162(11) 0.0353(4) Uani d . 1
H H5 -0.1505 0.2303 0.3457 0.042 Uiso calc R 1
C C6 0.0814(2) 0.25362(17) 0.32126(10) 0.0297(4) Uani d . 1
H H6 0.1343 0.1718 0.2938 0.036 Uiso calc R 1
C C7 0.17387(19) 0.34051(16) 0.33187(9) 0.0237(3) Uani d . 1
C C8 0.54767(19) 0.13881(16) 0.38682(10) 0.0247(3) Uani d . 1
C C9 0.45629(19) 0.17567(16) 0.30932(10) 0.0252(3) Uani d . 1
C C10 0.4867(2) 0.08361(17) 0.24816(10) 0.0314(4) Uani d . 1
H H10 0.4261 0.1096 0.1976 0.038 Uiso calc R 1
C C11 0.6099(2) -0.05078(17) 0.26167(11) 0.0348(4) Uani d . 1
H H11 0.6314 -0.1132 0.2194 0.042 Uiso calc R 1
C C12 0.6984(2) -0.09139(17) 0.33541(11) 0.0323(4) Uani d . 1
H H12 0.7776 -0.1817 0.3437 0.039 Uiso calc R 1
C C13 0.6706(2) 0.00297(16) 0.39954(10) 0.0281(4) Uani d . 1
C C14 0.7626(2) -0.02974(18) 0.47679(11) 0.0352(4) Uani d . 1
H H14 0.8448 -0.1179 0.4883 0.042 Uiso calc R 1
C C15 0.7290(2) 0.06943(19) 0.53372(11) 0.0389(4) Uani d . 1
H H15 0.7881 0.0494 0.5846 0.047 Uiso calc R 1
C C16 0.6053(2) 0.20154(18) 0.51542(11) 0.0337(4) Uani d . 1
H H16 0.5850 0.2679 0.5551 0.040 Uiso calc R 1
C C17 1.3013(2) 0.01212(19) -0.01707(11) 0.0331(4) Uani d . 1
C C18 1.2249(2) -0.01713(17) 0.06993(10) 0.0283(4) Uani d . 1
C C19 1.3245(2) -0.13429(17) 0.11975(11) 0.0324(4) Uani d . 1
H H19 1.4330 -0.1893 0.0981 0.039 Uiso calc R 1
C C20 1.2654(2) -0.17033(17) 0.20052(11) 0.0336(4) Uani d . 1
H H20 1.3351 -0.2470 0.2338 0.040 Uiso calc R 1
C C21 1.1016(2) -0.09164(17) 0.23163(11) 0.0345(4) Uani d . 1
H H21 1.0604 -0.1166 0.2856 0.041 Uiso calc R 1
C C22 0.9990(2) 0.02348(17) 0.18323(11) 0.0307(4) Uani d . 1
H H22 0.8883 0.0752 0.2040 0.037 Uiso calc R 1
C C23 1.0618(2) 0.06191(16) 0.10315(10) 0.0272(4) Uani d . 1
C C24 0.9810(2) 0.38167(17) 0.10227(10) 0.0312(4) Uani d . 1
C C25 0.8796(2) 0.29642(17) 0.09574(11) 0.0313(4) Uani d . 1
C C26 0.7117(2) 0.33476(18) 0.12753(12) 0.0388(4) Uani d . 1
H H26 0.6456 0.2793 0.1215 0.047 Uiso calc R 1
C C27 0.6388(3) 0.4585(2) 0.16949(13) 0.0459(5) Uani d . 1
H H27 0.5248 0.4837 0.1920 0.055 Uiso calc R 1
C C28 0.7333(3) 0.54214(19) 0.17762(13) 0.0448(5) Uani d . 1
H H28 0.6829 0.6235 0.2058 0.054 Uiso calc R 1
C C29 0.9060(2) 0.50719(18) 0.14405(11) 0.0369(4) Uani d . 1
C C30 1.0110(3) 0.58909(19) 0.14805(12) 0.0440(5) Uani d . 1
H H30 0.9680 0.6720 0.1750 0.053 Uiso calc R 1
C C31 1.1749(3) 0.5464(2) 0.11241(12) 0.0477(5) Uani d . 1
H H31 1.2448 0.6001 0.1147 0.057 Uiso calc R 1
C C32 1.2391(3) 0.4208(2) 0.07198(12) 0.0423(5) Uani d . 1
H H32 1.3519 0.3938 0.0477 0.051 Uiso calc R 1
H H1O 0.398(3) 0.4188(10) 0.4139(15) 0.072(7) Uiso d D 1
H H5O 1.218(3) 0.2047(19) -0.0088(12) 0.077(8) Uiso d D 1

loop_
_atom_site_aniso_label
_atom_site_aniso_U_11
_atom_site_aniso_U_22
_atom_site_aniso_U_33
_atom_site_aniso_U_12
_atom_site_aniso_U_13
_atom_site_aniso_U_23
O1 0.0289(6) 0.0252(7) 0.0524(8) -0.0107(5) -0.0048(5) -0.0074(6)
O2 0.0425(7) 0.0233(7) 0.0477(7) -0.0099(6) -0.0070(6) 0.0008(5)
O3 0.0235(6) 0.0243(6) 0.0298(6) -0.0071(5) -0.0002(5) 0.0006(4)
O4 0.0442(8) 0.0497(8) 0.0357(7) -0.0164(6) 0.0061(6) -0.0141(6)
O5 0.0435(7) 0.0422(8) 0.0318(7) -0.0168(6) 0.0009(6) 0.0010(6)
O6 0.0337(6) 0.0302(6) 0.0314(6) -0.0110(5) -0.0058(5) -0.0025(5)
N1 0.0277(7) 0.0283(7) 0.0313(7) -0.0139(6) -0.0026(6) -0.0028(6)
N2 0.0383(8) 0.0349(8) 0.0337(8) -0.0183(7) -0.0115(6) 0.0044(6)
C1 0.0292(9) 0.0258(9) 0.0266(8) -0.0097(7) -0.0007(7) 0.0000(6)
C2 0.0260(8) 0.0248(8) 0.0220(8) -0.0085(7) -0.0042(6) 0.0031(6)
C3 0.0262(8) 0.0286(9) 0.0287(8) -0.0062(7) -0.0015(7) 0.0005(7)
C4 0.0237(8) 0.0448(11) 0.0356(9) -0.0138(8) -0.0006(7) 0.0002(8)
C5 0.0329(9) 0.0401(10) 0.0399(10) -0.0212(8) -0.0074(8) 0.0013(8)
C6 0.0320(9) 0.0276(9) 0.0303(9) -0.0102(7) -0.0057(7) -0.0025(7)
C7 0.0225(8) 0.0253(8) 0.0221(8) -0.0076(7) -0.0039(6) 0.0031(6)
C8 0.0217(8) 0.0265(8) 0.0291(8) -0.0127(7) 0.0013(6) -0.0021(7)
C9 0.0216(8) 0.0250(8) 0.0286(8) -0.0085(7) 0.0024(6) -0.0015(6)
C10 0.0306(9) 0.0352(10) 0.0286(9) -0.0118(8) 0.0005(7) -0.0043(7)
C11 0.0336(9) 0.0311(10) 0.0383(10) -0.0082(8) 0.0052(8) -0.0121(8)
C12 0.0253(8) 0.0238(8) 0.0452(10) -0.0059(7) 0.0039(7) -0.0034(7)
C13 0.0236(8) 0.0266(9) 0.0350(9) -0.0111(7) -0.0007(7) 0.0017(7)
C14 0.0309(9) 0.0297(9) 0.0439(10) -0.0100(8) -0.0087(8) 0.0066(8)
C15 0.0412(10) 0.0408(11) 0.0379(10) -0.0172(9) -0.0161(8) 0.0046(8)
C16 0.0380(10) 0.0349(10) 0.0335(9) -0.0181(8) -0.0066(8) -0.0030(7)
C17 0.0304(9) 0.0438(11) 0.0288(9) -0.0157(8) -0.0029(7) -0.0078(8)
C18 0.0320(9) 0.0296(9) 0.0282(8) -0.0156(7) -0.0029(7) -0.0054(7)
C19 0.0292(9) 0.0302(9) 0.0401(10) -0.0119(8) 0.0002(7) -0.0086(7)
C20 0.0359(9) 0.0264(9) 0.0383(10) -0.0108(8) -0.0055(8) 0.0010(7)
C21 0.0418(10) 0.0317(10) 0.0341(9) -0.0190(8) 0.0014(8) -0.0010(7)
C22 0.0301(9) 0.0282(9) 0.0361(9) -0.0129(7) 0.0027(7) -0.0052(7)
C23 0.0301(8) 0.0234(8) 0.0321(9) -0.0130(7) -0.0066(7) -0.0031(7)
C24 0.0359(9) 0.0288(9) 0.0294(9) -0.0116(8) -0.0131(7) 0.0060(7)
C25 0.0343(9) 0.0270(9) 0.0324(9) -0.0098(8) -0.0086(7) 0.0013(7)
C26 0.0348(10) 0.0317(10) 0.0487(11) -0.0093(8) -0.0092(8) -0.0002(8)
C27 0.0359(10) 0.0371(11) 0.0562(12) -0.0012(9) -0.0048(9) -0.0041(9)
C28 0.0490(12) 0.0268(10) 0.0511(12) -0.0014(9) -0.0115(9) -0.0053(8)
C29 0.0479(11) 0.0260(9) 0.0348(9) -0.0086(8) -0.0186(8) 0.0038(7)
C30 0.0593(13) 0.0289(10) 0.0457(11) -0.0144(9) -0.0257(10) 0.0037(8)
C31 0.0613(14) 0.0421(12) 0.0511(12) -0.0309(11) -0.0258(10) 0.0090(9)
C32 0.0470(11) 0.0462(12) 0.0422(11) -0.0270(10) -0.0147(9) 0.0067(9)

loop_
_atom_type_symbol
_atom_type_description
_atom_type_scat_dispersion_real
_atom_type_scat_dispersion_imag
_atom_type_scat_source
C C 0.0033 0.0016 'International Tables Vol C Tables 4.2.6.8 and 6.1.1.4'
H H 0.0000 0.0000 'International Tables Vol C Tables 4.2.6.8 and 6.1.1.4'
N N 0.0061 0.0033 'International Tables Vol C Tables 4.2.6.8 and 6.1.1.4'
O O 0.0106 0.0060 'International Tables Vol C Tables 4.2.6.8 and 6.1.1.4'

loop_
_geom_angle_atom_site_label_1
_geom_angle_atom_site_label_2
_geom_angle_atom_site_label_3
_geom_angle
C1 O1 H1O 115.4(16)
C7 O3 C9 116.44(11)
C17 O5 H5O 114.4(16)
C25 O6 C23 114.76(12)
C16 N1 C8 117.53(14)
C32 N2 C24 117.50(16)
O2 C1 O1 120.16(14)
O2 C1 C2 121.07(15)
O1 C1 C2 118.74(13)
C7 C2 C3 118.05(14)
C7 C2 C1 124.39(14)
C3 C2 C1 117.55(14)
C4 C3 C2 121.48(15)
C4 C3 H3 119.3
C2 C3 H3 119.3
C3 C4 C5 119.21(15)
C3 C4 H4 120.4
C5 C4 H4 120.4
C6 C5 C4 120.84(15)
C6 C5 H5 119.6
C4 C5 H5 119.6
C5 C6 C7 119.50(15)
C5 C6 H6 120.2
C7 C6 H6 120.2
C6 C7 C2 120.86(14)
C6 C7 O3 120.93(14)
C2 C7 O3 118.06(13)
N1 C8 C13 122.94(14)
N1 C8 C9 118.67(14)
C13 C8 C9 118.37(14)
C10 C9 O3 121.52(14)
C10 C9 C8 121.29(14)
O3 C9 C8 117.07(13)
C9 C10 C11 119.60(15)
C9 C10 H10 120.2
C11 C10 H10 120.2
C12 C11 C10 121.17(15)
C12 C11 H11 119.4
C10 C11 H11 119.4
C11 C12 C13 120.30(15)
C11 C12 H12 119.9
C13 C12 H12 119.9
C8 C13 C12 119.26(15)
C8 C13 C14 117.04(15)
C12 C13 C14 123.70(15)
C15 C14 C13 119.22(16)
C15 C14 H14 120.4
C13 C14 H14 120.4
C14 C15 C16 119.71(16)
C14 C15 H15 120.1
C16 C15 H15 120.1
N1 C16 C15 123.56(15)
N1 C16 H16 118.2
C15 C16 H16 118.2
O4 C17 O5 120.68(16)
O4 C17 C18 121.07(16)
O5 C17 C18 118.24(15)
C23 C18 C19 118.20(15)
C23 C18 C17 124.91(15)
C19 C18 C17 116.87(15)
C20 C19 C18 121.26(16)
C20 C19 H19 119.4
C18 C19 H19 119.4
C19 C20 C21 119.54(16)
C19 C20 H20 120.2
C21 C20 H20 120.2
C22 C21 C20 120.47(16)
C22 C21 H21 119.8
C20 C21 H21 119.8
C21 C22 C23 119.68(15)
C21 C22 H22 120.2
C23 C22 H22 120.2
C22 C23 O6 119.99(14)
C22 C23 C18 120.80(15)
O6 C23 C18 119.10(14)
N2 C24 C25 118.10(15)
N2 C24 C29 122.90(16)
C25 C24 C29 119.00(16)
C26 C25 O6 121.95(15)
C26 C25 C24 120.94(16)
O6 C25 C24 117.07(15)
C25 C26 C27 119.75(17)
C25 C26 H26 120.1
C27 C26 H26 120.1
C28 C27 C26 120.78(19)
C28 C27 H27 119.6
C26 C27 H27 119.6
C27 C28 C29 121.01(17)
C27 C28 H28 119.5
C29 C28 H28 119.5
C28 C29 C30 124.56(18)
C28 C29 C24 118.50(16)
C30 C29 C24 116.94(18)
C31 C30 C29 119.61(18)
C31 C30 H30 120.2
C29 C30 H30 120.2
C30 C31 C32 119.89(17)
C30 C31 H31 120.1
C32 C31 H31 120.1
N2 C32 C31 123.17(19)
N2 C32 H32 118.4
C31 C32 H32 118.4

loop_
_geom_bond_atom_site_label_1
_geom_bond_atom_site_label_2
_geom_bond_distance
O1 C1 1.3202(19)
O1 H1O 0.873(10)
O2 C1 1.2103(18)
O3 C7 1.3921(17)
O3 C9 1.3928(18)
O4 C17 1.204(2)
O5 C17 1.328(2)
O5 H5O 0.873(10)
O6 C25 1.3913(19)
O6 C23 1.3908(19)
N1 C16 1.321(2)
N1 C8 1.3680(19)
N2 C32 1.321(2)
N2 C24 1.369(2)
C1 C2 1.498(2)
C2 C7 1.391(2)
C2 C3 1.393(2)
C3 C4 1.377(2)
C3 H3 0.9300
C4 C5 1.381(2)
C4 H4 0.9300
C5 C6 1.376(2)
C5 H5 0.9300
C6 C7 1.388(2)
C6 H6 0.9300
C8 C13 1.411(2)
C8 C9 1.420(2)
C9 C10 1.359(2)
C10 C11 1.402(2)
C10 H10 0.9300
C11 C12 1.359(2)
C11 H11 0.9300
C12 C13 1.413(2)
C12 H12 0.9300
C13 C14 1.420(2)
C14 C15 1.360(2)
C14 H14 0.9300
C15 C16 1.397(2)
C15 H15 0.9300
C16 H16 0.9300
C17 C18 1.500(2)
C18 C23 1.392(2)
C18 C19 1.393(2)
C19 C20 1.379(2)
C19 H19 0.9300
C20 C21 1.383(2)
C20 H20 0.9300
C21 C22 1.377(2)
C21 H21 0.9300
C22 C23 1.389(2)
C22 H22 0.9300
C24 C25 1.419(2)
C24 C29 1.420(2)
C25 C26 1.362(2)
C26 C27 1.405(3)
C26 H26 0.9300
C27 C28 1.364(3)
C27 H27 0.9300
C28 C29 1.408(3)
C28 H28 0.9300
C29 C30 1.408(3)
C30 C31 1.354(3)
C30 H30 0.9300
C31 C32 1.405(3)
C31 H31 0.9300
C32 H32 0.9300

loop_
_geom_hbond_atom_site_label_D
_geom_hbond_atom_site_label_H
_geom_hbond_atom_site_label_A
_geom_hbond_distance_DH
_geom_hbond_distance_HA
_geom_hbond_distance_DA
_geom_hbond_angle_DHA
_geom_hbond_publ_flag
O1 H1o N1 0.870(10) 1.810(10) 2.668(2) 169(2) yes
O5 H5o N2 0.870(10) 1.820(10) 2.683(2) 171(2) yes

loop_
_geom_torsion_atom_site_label_1
_geom_torsion_atom_site_label_2
_geom_torsion_atom_site_label_3
_geom_torsion_atom_site_label_4
_geom_torsion
O2 C1 C2 C7 146.50(16)
O1 C1 C2 C7 -35.5(2)
O2 C1 C2 C3 -32.5(2)
O1 C1 C2 C3 145.53(15)
C7 C2 C3 C4 2.7(2)
C1 C2 C3 C4 -178.21(14)
C2 C3 C4 C5 -1.3(2)
C3 C4 C5 C6 -0.8(3)
C4 C5 C6 C7 1.4(2)
C5 C6 C7 C2 0.1(2)
C5 C6 C7 O3 -175.36(13)
C3 C2 C7 C6 -2.1(2)
C1 C2 C7 C6 178.87(14)
C3 C2 C7 O3 173.49(13)
C1 C2 C7 O3 -5.5(2)
C9 O3 C7 C6 -46.73(18)
C9 O3 C7 C2 137.67(14)
C16 N1 C8 C13 -0.1(2)
C16 N1 C8 C9 -178.44(14)
C7 O3 C9 C10 97.41(17)
C7 O3 C9 C8 -86.43(16)
N1 C8 C9 C10 177.87(14)
C13 C8 C9 C10 -0.6(2)
N1 C8 C9 O3 1.7(2)
C13 C8 C9 O3 -176.77(12)
O3 C9 C10 C11 176.32(13)
C8 C9 C10 C11 0.3(2)
C9 C10 C11 C12 0.8(2)
C10 C11 C12 C13 -1.5(3)
N1 C8 C13 C12 -178.55(14)
C9 C8 C13 C12 -0.2(2)
N1 C8 C13 C14 0.3(2)
C9 C8 C13 C14 178.67(14)
C11 C12 C13 C8 1.2(2)
C11 C12 C13 C14 -177.53(15)
C8 C13 C14 C15 -0.2(2)
C12 C13 C14 C15 178.59(16)
C13 C14 C15 C16 -0.1(3)
C8 N1 C16 C15 -0.3(2)
C14 C15 C16 N1 0.3(3)
O4 C17 C18 C23 -146.22(16)
O5 C17 C18 C23 35.4(2)
O4 C17 C18 C19 32.3(2)
O5 C17 C18 C19 -146.13(15)
C23 C18 C19 C20 -1.1(2)
C17 C18 C19 C20 -179.74(15)
C18 C19 C20 C21 2.2(2)
C19 C20 C21 C22 -1.2(2)
C20 C21 C22 C23 -1.0(2)
C21 C22 C23 O6 178.21(14)
C21 C22 C23 C18 2.1(2)
C25 O6 C23 C22 49.59(18)
C25 O6 C23 C18 -134.24(15)
C19 C18 C23 C22 -1.1(2)
C17 C18 C23 C22 177.43(15)
C19 C18 C23 O6 -177.20(13)
C17 C18 C23 O6 1.3(2)
C32 N2 C24 C25 178.89(15)
C32 N2 C24 C29 -0.3(2)
C23 O6 C25 C26 -98.98(18)
C23 O6 C25 C24 83.37(17)
N2 C24 C25 C26 -178.05(15)
C29 C24 C25 C26 1.1(2)
N2 C24 C25 O6 -0.4(2)
C29 C24 C25 O6 178.82(14)
O6 C25 C26 C27 -179.28(15)
C24 C25 C26 C27 -1.7(3)
C25 C26 C27 C28 1.1(3)
C26 C27 C28 C29 0.2(3)
C27 C28 C29 C30 178.57(18)
C27 C28 C29 C24 -0.8(3)
N2 C24 C29 C28 179.26(15)
C25 C24 C29 C28 0.1(2)
N2 C24 C29 C30 -0.1(2)
C25 C24 C29 C30 -179.28(15)
C28 C29 C30 C31 -179.00(17)
C24 C29 C30 C31 0.3(3)
C29 C30 C31 C32 -0.2(3)
C24 N2 C32 C31 0.5(2)
C30 C31 C32 N2 -0.3(3)

loop_
_cod_related_entry_id
_cod_related_entry_database
_cod_related_entry_code
1 ChemSpider 24736937
